data_7053209
loop_
_publ_author_name
'Safaei, Shirin'
'Mohammadpoor-Baltork, Iraj'
'Khosropour, Ahmad Reza'
'Moghadam, Majid'
'Tangestaninejad, Shahram'
'Mirkhani, Valiollah'

_publ_section_title
;
 Copper(ii) ionic liquid catalyzed cyclization--aromatization of
 hydrazones with dimethyl acetylenedicarboxylate: a green synthesis of
 fully substituted pyrazoles
;
_journal_issue 7
_journal_name_full 'New Journal of Chemistry'
_journal_page_first 2037
_journal_paper_doi 10.1039/c3nj40756j
_journal_volume 37
_journal_year 2013
_chemical_compound_source 'Synthesized by the authors'
_chemical_formula_moiety 'C38 H28.71 Cl3.29 N4 O8'
_chemical_formula_sum 'C38 H28.71 Cl3.29 N4 O8'
_chemical_formula_weight 785.99
_chemical_name_systematic
;
?
;
_space_group_IT_number 15
_symmetry_cell_setting monoclinic
_symmetry_space_group_name_Hall '-C 2yc'
_symmetry_space_group_name_H-M 'C 1 2/c 1'
_atom_sites_solution_hydrogens geom
_atom_sites_solution_primary direct
_atom_sites_solution_secondary difmap
_audit_creation_method SHELXL-97
_cell_angle_alpha 90.000(5)
_cell_angle_beta 119.839(5)
_cell_angle_gamma 90.000(5)
_cell_formula_units_Z 4
_cell_length_a 29.363(5)
_cell_length_b 9.591(5)
_cell_length_c 15.551(5)
_cell_measurement_reflns_used 2545
_cell_measurement_temperature 293(2)
_cell_measurement_theta_max 27.48
_cell_measurement_theta_min 2.45
_cell_volume 3799(2)
_computing_cell_refinement 'X-Area 1.52'
_computing_data_collection 'X-Area 1.52 (Stoe & Cie GmbH, 2009)'
_computing_data_reduction 'X-Area 1.52'
_computing_molecular_graphics SHELXTL
_computing_publication_material 'SHELXTL, PLATON (Spek, 2009)'
_computing_structure_refinement SHELXTL
_computing_structure_solution 'SHELXTL (Sheldrick, 2008)'
_diffrn_ambient_temperature 293(2)
_diffrn_detector_area_resol_mean '0.15 mm'
_diffrn_measured_fraction_theta_full 0.959
_diffrn_measured_fraction_theta_max 0.959
_diffrn_measurement_device_type 'STOE IPDS 2T Image Plate diffractometer'
_diffrn_measurement_method '\w scans'
_diffrn_radiation_monochromator graphite
_diffrn_radiation_source 'fine-focus sealed tube'
_diffrn_radiation_type MoK\a
_diffrn_radiation_wavelength 0.71069
_diffrn_reflns_av_R_equivalents 0.092
_diffrn_reflns_av_sigmaI/netI 0.3516
_diffrn_reflns_limit_h_max 40
_diffrn_reflns_limit_h_min -40
_diffrn_reflns_limit_k_max 10
_diffrn_reflns_limit_k_min -13
_diffrn_reflns_limit_l_max 21
_diffrn_reflns_limit_l_min -18
_diffrn_reflns_number 12034
_diffrn_reflns_theta_full 29.33
_diffrn_reflns_theta_max 29.33
_diffrn_reflns_theta_min 2.50
_diffrn_standards_number 0
_exptl_absorpt_coefficient_mu 0.318
_exptl_absorpt_correction_T_max 1.0000
_exptl_absorpt_correction_T_min 0.9880
_exptl_absorpt_correction_type multi-scan
_exptl_absorpt_process_details 'MULABS (Blessing, 1995) in PLATON (Spek, 2009)'
_exptl_crystal_colour Colourless
_exptl_crystal_density_diffrn 1.374
_exptl_crystal_density_method 'not measured'
_exptl_crystal_description block
_exptl_crystal_F_000 1619
_exptl_crystal_size_max 0.21
_exptl_crystal_size_mid 0.11
_exptl_crystal_size_min 0.08
_refine_diff_density_max 0.195
_refine_diff_density_min -0.329
_refine_diff_density_rms 0.051
_refine_ls_extinction_method none
_refine_ls_goodness_of_fit_ref 0.644
_refine_ls_hydrogen_treatment constr
_refine_ls_matrix_type full
_refine_ls_number_parameters 245
_refine_ls_number_reflns 5004
_refine_ls_number_restraints 0
_refine_ls_restrained_S_all 0.644
_refine_ls_R_factor_all 0.2934
_refine_ls_R_factor_gt 0.0578
_refine_ls_shift/su_max 0.000
_refine_ls_shift/su_mean 0.000
_refine_ls_structure_factor_coef Fsqd
_refine_ls_weighting_details 'calc w=1/[\s^2^(Fo^2^)+(0.0858P)^2^] where P=(Fo^2^+2Fc^2^)/3'
_refine_ls_weighting_scheme calc
_refine_ls_wR_factor_gt 0.1605
_refine_ls_wR_factor_ref 0.2158
_reflns_number_gt 884
_reflns_number_total 5004
_reflns_threshold_expression I>2\s(I)
_cod_data_source_file c3nj40756j.txt
_cod_data_source_block 1c
_cod_depositor_comments
;
The following automatic conversions were performed:

'_symmetry_cell_setting' value 'Monoclinic' changed to 'monoclinic'
according to /home/saulius/struct/CIF-dictionaries/cif_core.dic
dictionary named 'cif_core.dic' version 2.4.2 from
2011-04-26.

'_geom_bond_publ_flag' value 'Y' changed to 'y'
according to /home/saulius/struct/CIF-dictionaries/cif_core.dic
dictionary named 'cif_core.dic' version 2.4.2 from 2011-04-26 (44
times).

'_geom_angle_publ_flag' value 'Y' changed to 'y' according
to /home/saulius/struct/CIF-dictionaries/cif_core.dic dictionary
named 'cif_core.dic' version 2.4.2 from 2011-04-26 (72
times).

'_geom_torsion_publ_flag' value 'Y' changed to 'y' according
to /home/saulius/struct/CIF-dictionaries/cif_core.dic dictionary
named 'cif_core.dic' version 2.4.2 from 2011-04-26 (56 times).

Automatic conversion script
Id: cif_fix_values 1891 2012-01-12 08:04:46Z andrius 
;
_cod_original_sg_symbol_H-M C2/c
_cod_database_code 7053209

loop_
_symmetry_equiv_pos_as_xyz
'x, y, z'
'-x, y, -z+1/2'
'x+1/2, y+1/2, z'
'-x+1/2, y+1/2, -z+1/2'
'-x, -y, -z'
'x, -y, z-1/2'
'-x+1/2, -y+1/2, -z'
'x+1/2, -y+1/2, z-1/2'

loop_
_atom_site_label
_atom_site_type_symbol
_atom_site_fract_x
_atom_site_fract_y
_atom_site_fract_z
_atom_site_U_iso_or_equiv
_atom_site_adp_type
_atom_site_occupancy
_atom_site_symmetry_multiplicity
_atom_site_calc_flag
_atom_site_refinement_flags
_atom_site_disorder_assembly
_atom_site_disorder_group
Cl1 Cl 0.04324(9) 0.1609(3) 0.39245(18) 0.1340(9) Uani 1 1 d . . .
N2 N 0.09964(15) 0.2253(5) 0.8688(4) 0.0526(12) Uani 1 1 d . . .
C3 C 0.17416(16) 0.1364(6) 0.9943(4) 0.0448(15) Uani 1 1 d . . .
O4 O 0.22863(12) -0.0197(5) 1.1166(3) 0.0634(12) Uani 1 1 d . . .
O5 O 0.25905(14) 0.0286(4) 0.9746(3) 0.0725(13) Uani 1 1 d . . .
N1 N 0.12915(16) 0.2110(5) 0.9671(4) 0.0594(14) Uani 1 1 d . . .
C29 C 0.11071(17) 0.2714(6) 1.0317(4) 0.0458(14) Uani 1 1 d . A .
C8 C 0.10624(19) 0.1588(6) 0.7266(5) 0.0538(16) Uani 1 1 d . . .
C9 C 0.17240(17) 0.1011(6) 0.9074(5) 0.0511(15) Uani 1 1 d . . .
C10 C 0.0666(2) 0.1633(6) 0.5208(4) 0.0551(16) Uani 1 1 d . . .
C11 C 0.12617(16) 0.1571(6) 0.8322(4) 0.0426(14) Uani 1 1 d . . .
C12 C 0.21684(19) 0.1143(8) 1.0977(5) 0.0550(17) Uani 1 1 d . . .
C13 C 0.2113(2) 0.0107(7) 0.8996(5) 0.0555(16) Uani 1 1 d . . .
O1 O 0.23889(14) 0.2048(5) 1.1566(3) 0.0835(15) Uani 1 1 d . . .
Cl2 Cl 0.05568(15) 0.4673(5) 1.2266(3) 0.143(2) Uani 0.648(8) 1 d P A 1
C16 C 0.0684(2) 0.4554(6) 1.0671(6) 0.0667(19) Uani 1 1 d . A .
H16A H 0.0520 0.5420 1.0511 0.080 Uiso 1 1 calc R . .
C17 C 0.08434(19) 0.3974(6) 1.0051(5) 0.0587(17) Uani 1 1 d . . .
H17A H 0.0775 0.4420 0.9467 0.070 Uiso 1 1 calc R . .
C18 C 0.05264(18) 0.1483(6) 0.6580(5) 0.0621(18) Uani 1 1 d . . .
H18A H 0.0293 0.1389 0.6816 0.075 Uiso 1 1 calc R . .
C19 C 0.07604(19) 0.3897(7) 1.1514(5) 0.0559(16) Uani 1 1 d . . .
H19A H 0.0644 0.4295 1.1916 0.067 Uiso 0.352(8) 1 calc PR A 2
O2 O 0.20080(16) -0.0657(6) 0.8334(4) 0.113(2) Uani 1 1 d . . .
C21 C 0.11804(18) 0.2043(6) 1.1150(5) 0.0573(17) Uani 1 1 d . . .
H21A H 0.1345 0.1178 1.1309 0.069 Uiso 1 1 calc R A .
C22 C 0.1389(2) 0.1767(6) 0.6871(5) 0.0620(18) Uani 1 1 d . . .
H22A H 0.1746 0.1886 0.7302 0.074 Uiso 1 1 calc R . .
C23 C 0.1017(2) 0.2615(7) 1.1752(5) 0.0617(17) Uani 1 1 d . A .
H23A H 0.1077 0.2149 1.2324 0.074 Uiso 1 1 calc R . .
C24 C 0.1202(2) 0.1779(6) 0.5843(5) 0.0627(18) Uani 1 1 d . . .
H24A H 0.1431 0.1880 0.5597 0.075 Uiso 1 1 calc R . .
C25 C 0.03304(19) 0.1511(6) 0.5581(5) 0.0640(18) Uani 1 1 d . . .
H25A H -0.0030 0.1448 0.5152 0.077 Uiso 1 1 calc R . .
C26 C 0.2991(2) -0.0678(8) 0.9828(5) 0.100(3) Uani 1 1 d . . .
H26A H 0.3321 -0.0441 1.0397 0.151 Uiso 1 1 calc R . .
H26B H 0.3021 -0.0620 0.9242 0.151 Uiso 1 1 calc R . .
H26C H 0.2895 -0.1610 0.9899 0.151 Uiso 1 1 calc R . .
C27 C 0.2760(2) -0.0546(8) 1.2084(5) 0.090(2) Uani 1 1 d . . .
H27A H 0.2804 -0.1540 1.2135 0.136 Uiso 1 1 calc R . .
H27B H 0.2731 -0.0205 1.2636 0.136 Uiso 1 1 calc R . .
H27C H 0.3058 -0.0123 1.2089 0.136 Uiso 1 1 calc R . .

loop_
_atom_site_aniso_label
_atom_site_aniso_U_11
_atom_site_aniso_U_22
_atom_site_aniso_U_33
_atom_site_aniso_U_23
_atom_site_aniso_U_13
_atom_site_aniso_U_12
Cl1 0.1439(17) 0.158(2) 0.0911(18) 0.0099(18) 0.0517(13) 0.0038(17)
N2 0.046(2) 0.048(3) 0.049(3) 0.005(3) 0.013(2) 0.007(2)
C3 0.033(2) 0.039(4) 0.053(4) -0.001(3) 0.014(3) 0.005(2)
O4 0.053(2) 0.059(3) 0.061(3) 0.010(2) 0.0157(19) 0.004(2)
O5 0.046(2) 0.092(3) 0.073(3) 0.000(3) 0.024(2) 0.007(2)
N1 0.055(3) 0.065(4) 0.056(4) 0.001(3) 0.025(3) 0.000(2)
C29 0.040(3) 0.048(4) 0.049(4) 0.004(3) 0.022(3) -0.001(3)
C8 0.044(3) 0.039(4) 0.074(5) -0.004(3) 0.025(3) 0.004(3)
C9 0.044(3) 0.046(4) 0.057(4) -0.013(3) 0.021(3) -0.002(3)
C10 0.060(3) 0.053(4) 0.044(4) -0.001(3) 0.020(3) 0.002(3)
C11 0.034(2) 0.051(4) 0.032(4) -0.005(3) 0.008(2) 0.006(2)
C12 0.043(3) 0.066(5) 0.055(5) -0.005(4) 0.024(3) -0.002(3)
C13 0.073(4) 0.048(4) 0.043(4) -0.005(4) 0.026(3) 0.006(3)
O1 0.062(2) 0.087(4) 0.072(4) -0.021(3) 0.011(2) 0.004(2)
Cl2 0.174(4) 0.142(4) 0.145(4) -0.017(3) 0.102(3) -0.006(3)
C16 0.062(3) 0.044(4) 0.093(6) 0.008(4) 0.037(4) 0.005(3)
C17 0.059(3) 0.055(4) 0.065(5) 0.012(4) 0.033(3) 0.005(3)
C18 0.045(3) 0.065(4) 0.068(5) -0.007(4) 0.022(3) -0.004(3)
C19 0.053(3) 0.060(4) 0.056(4) -0.009(4) 0.028(3) -0.010(3)
O2 0.088(3) 0.112(5) 0.094(4) -0.040(4) 0.011(3) 0.039(3)
C21 0.045(3) 0.045(4) 0.071(5) 0.002(4) 0.020(3) 0.003(3)
C22 0.050(3) 0.053(4) 0.073(5) 0.000(4) 0.023(3) 0.002(3)
C23 0.058(3) 0.068(5) 0.050(4) 0.005(4) 0.021(3) -0.004(3)
C24 0.068(4) 0.051(4) 0.083(6) 0.002(4) 0.049(4) -0.001(3)
C25 0.045(3) 0.060(4) 0.070(5) -0.008(4) 0.016(3) -0.001(3)
C26 0.065(4) 0.144(8) 0.100(6) 0.007(5) 0.047(4) 0.034(4)
C27 0.083(4) 0.108(6) 0.055(5) 0.038(5) 0.015(3) 0.029(4)

loop_
_atom_type_symbol
_atom_type_description
_atom_type_scat_dispersion_real
_atom_type_scat_dispersion_imag
_atom_type_scat_source
C C 0.0033 0.0016 'International Tables Vol C Tables 4.2.6.8 and 6.1.1.4'
H H 0.0000 0.0000 'International Tables Vol C Tables 4.2.6.8 and 6.1.1.4'
N N 0.0061 0.0033 'International Tables Vol C Tables 4.2.6.8 and 6.1.1.4'
O O 0.0106 0.0060 'International Tables Vol C Tables 4.2.6.8 and 6.1.1.4'
Cl Cl 0.1484 0.1585 'International Tables Vol C Tables 4.2.6.8 and 6.1.1.4'

loop_
_geom_angle_atom_site_label_1
_geom_angle_atom_site_label_2
_geom_angle_atom_site_label_3
_geom_angle
_geom_angle_publ_flag
N1 N2 C11 104.6(4) y
C9 C3 N1 105.5(5) y
C9 C3 C12 129.2(4) y
N1 C3 C12 125.1(5) y
C12 O4 C27 117.3(5) y
C13 O5 C26 117.0(5) y
N2 N1 C3 112.6(5) y
N2 N1 C29 119.3(4) y
C3 N1 C29 128.2(5) y
C21 C29 C17 119.8(6) y
C21 C29 N1 121.5(5) y
C17 C29 N1 118.7(6) y
C22 C8 C18 115.9(7) y
C22 C8 C11 121.9(5) y
C18 C8 C11 122.2(5) y
C3 C9 C11 106.1(5) y
C3 C9 C13 124.9(5) y
C11 C9 C13 128.8(6) y
C25 C10 C24 120.4(6) y
C25 C10 Cl1 121.5(4) y
C24 C10 Cl1 118.1(5) y
N2 C11 C9 111.2(5) y
N2 C11 C8 119.1(5) y
C9 C11 C8 129.6(5) y
O1 C12 O4 123.6(6) y
O1 C12 C3 124.9(6) y
O4 C12 C3 111.5(6) y
O2 C13 O5 124.0(6) y
O2 C13 C9 124.0(6) y
O5 C13 C9 112.0(6) y
C19 C16 C17 122.2(6) y
C19 C16 H16A 118.9 y
C17 C16 H16A 118.9 y
C16 C17 C29 118.5(6) y
C16 C17 H17A 120.8 y
C29 C17 H17A 120.8 y
C25 C18 C8 123.0(6) y
C25 C18 H18A 118.5 y
C8 C18 H18A 118.5 y
C16 C19 C23 118.0(6) y
C16 C19 Cl2 120.2(6) y
C23 C19 Cl2 121.7(6) y
C16 C19 H19A 121.0 y
C23 C19 H19A 121.0 y
Cl2 C19 H19A 1.6 y
C23 C21 C29 121.3(6) y
C23 C21 H21A 119.4 y
C29 C21 H21A 119.4 y
C8 C22 C24 122.8(5) y
C8 C22 H22A 118.6 y
C24 C22 H22A 118.6 y
C21 C23 C19 120.2(6) y
C21 C23 H23A 119.9 y
C19 C23 H23A 119.9 y
C10 C24 C22 118.0(5) y
C10 C24 H24A 121.0 y
C22 C24 H24A 121.0 y
C18 C25 C10 119.9(5) y
C18 C25 H25A 120.0 y
C10 C25 H25A 120.0 y
O5 C26 H26A 109.5 y
O5 C26 H26B 109.5 y
H26A C26 H26B 109.5 y
O5 C26 H26C 109.5 y
H26A C26 H26C 109.5 y
H26B C26 H26C 109.5 y
O4 C27 H27A 109.5 y
O4 C27 H27B 109.5 y
H27A C27 H27B 109.5 y
O4 C27 H27C 109.5 y
H27A C27 H27C 109.5 y
H27B C27 H27C 109.5 y

loop_
_geom_bond_atom_site_label_1
_geom_bond_atom_site_label_2
_geom_bond_distance
_geom_bond_publ_flag
Cl1 C10 1.758(6) y
N2 N1 1.337(6) y
N2 C11 1.343(6) y
C3 C9 1.370(7) y
C3 N1 1.371(6) y
C3 C12 1.482(8) y
O4 C12 1.325(7) y
O4 C27 1.452(6) y
O5 C13 1.315(6) y
O5 C26 1.451(6) y
N1 C29 1.476(7) y
C29 C21 1.364(7) y
C29 C17 1.382(7) y
C8 C22 1.382(7) y
C8 C18 1.398(7) y
C8 C11 1.443(7) y
C9 C11 1.386(6) y
C9 C13 1.487(8) y
C10 C25 1.374(7) y
C10 C24 1.389(7) y
C12 O1 1.192(7) y
C13 O2 1.173(6) y
Cl2 C19 1.724(7) y
C16 C19 1.369(8) y
C16 C17 1.381(8) y
C16 H16A 0.9300 y
C17 H17A 0.9300 y
C18 C25 1.362(8) y
C18 H18A 0.9300 y
C19 C23 1.392(8) y
C19 H19A 0.9300 y
C21 C23 1.363(8) y
C21 H21A 0.9300 y
C22 C24 1.409(8) y
C22 H22A 0.9300 y
C23 H23A 0.9300 y
C24 H24A 0.9300 y
C25 H25A 0.9300 y
C26 H26A 0.9600 y
C26 H26B 0.9600 y
C26 H26C 0.9600 y
C27 H27A 0.9600 y
C27 H27B 0.9600 y
C27 H27C 0.9600 y

loop_
_geom_torsion_atom_site_label_1
_geom_torsion_atom_site_label_2
_geom_torsion_atom_site_label_3
_geom_torsion_atom_site_label_4
_geom_torsion
_geom_torsion_publ_flag
C11 N2 N1 C3 0.6(6) y
C11 N2 N1 C29 -178.5(4) y
C9 C3 N1 N2 -0.5(6) y
C12 C3 N1 N2 174.2(5) y
C9 C3 N1 C29 178.5(5) y
C12 C3 N1 C29 -6.9(9) y
N2 N1 C29 C21 141.8(5) y
C3 N1 C29 C21 -37.0(8) y
N2 N1 C29 C17 -36.6(7) y
C3 N1 C29 C17 144.5(5) y
N1 C3 C9 C11 0.2(6) y
C12 C3 C9 C11 -174.2(6) y
N1 C3 C9 C13 -175.4(5) y
C12 C3 C9 C13 10.3(10) y
N1 N2 C11 C9 -0.5(6) y
N1 N2 C11 C8 -176.6(5) y
C3 C9 C11 N2 0.2(6) y
C13 C9 C11 N2 175.5(6) y
C3 C9 C11 C8 175.8(6) y
C13 C9 C11 C8 -8.9(10) y
C22 C8 C11 N2 137.7(5) y
C18 C8 C11 N2 -39.6(8) y
C22 C8 C11 C9 -37.6(9) y
C18 C8 C11 C9 145.1(6) y
C27 O4 C12 O1 -9.7(8) y
C27 O4 C12 C3 168.8(5) y
C9 C3 C12 O1 119.8(7) y
N1 C3 C12 O1 -53.5(8) y
C9 C3 C12 O4 -58.7(8) y
N1 C3 C12 O4 128.0(6) y
C26 O5 C13 O2 -10.0(10) y
C26 O5 C13 C9 171.4(5) y
C3 C9 C13 O2 146.2(7) y
C11 C9 C13 O2 -28.3(10) y
C3 C9 C13 O5 -35.1(8) y
C11 C9 C13 O5 150.4(6) y
C19 C16 C17 C29 -2.7(8) y
C21 C29 C17 C16 3.3(8) y
N1 C29 C17 C16 -178.3(5) y
C22 C8 C18 C25 1.9(9) y
C11 C8 C18 C25 179.3(6) y
C17 C16 C19 C23 1.3(8) y
C17 C16 C19 Cl2 179.7(5) y
C17 C29 C21 C23 -2.7(8) y
N1 C29 C21 C23 178.9(5) y
C18 C8 C22 C24 -3.0(9) y
C11 C8 C22 C24 179.6(6) y
C29 C21 C23 C19 1.3(8) y
C16 C19 C23 C21 -0.6(8) y
Cl2 C19 C23 C21 -178.9(4) y
C25 C10 C24 C22 1.3(9) y
Cl1 C10 C24 C22 -178.7(5) y
C8 C22 C24 C10 1.5(9) y
C8 C18 C25 C10 0.7(10) y
C24 C10 C25 C18 -2.3(9) y
Cl1 C10 C25 C18 177.6(5) y
